data_1568617
loop_
_publ_author_name
'Binwal, Devesh Chandra'
'Mudoi, Prashurya Pritam'
'Panda, Debendra Prasad'
'Vishnoi, Pratap'

_publ_section_title
;
 Molybdenum chloride double perovskites: dimensionality control of optical
 and magnetic properties.
;
_journal_issue 15
_journal_name_full 'Chemical science'
_journal_page_first 3982
_journal_page_last 3989
_journal_paper_doi 10.1039/d3sc00132f
_journal_volume 14
_journal_year 2023
_chemical_formula_sum 'C4 H24 Cl7 Mo N4'
_chemical_formula_weight 472.36
_space_group_crystal_system monoclinic
_space_group_IT_number 13
_space_group_name_Hall '-P 2yac'
_space_group_name_H-M_alt 'P 1 2/n 1'
_atom_sites_solution_hydrogens geom
_audit_creation_method SHELXL-2018/3
_audit_update_record
;
2023-02-17 deposited with the CCDC.	2023-03-06 downloaded from the CCDC.
;
_cell_angle_alpha 90
_cell_angle_beta 103.599(2)
_cell_angle_gamma 90
_cell_formula_units_Z 4
_cell_length_a 16.0647(9)
_cell_length_b 7.3477(4)
_cell_length_c 16.1264(8)
_cell_measurement_reflns_used 9891
_cell_measurement_temperature 300(2)
_cell_measurement_theta_max 27.09
_cell_measurement_theta_min 2.60
_cell_volume 1850.17(17)
_computing_structure_refinement 'SHELXL-2018/3 (Sheldrick, 2018)'
_computing_structure_solution 'SHELXT 2014/5 (Sheldrick, 2014)'
_diffrn_ambient_temperature 300(2)
_diffrn_measured_fraction_theta_full 1.000
_diffrn_measured_fraction_theta_max 0.999
_diffrn_measurement_device_type 'Bruker APEX-II CCD'
_diffrn_measurement_method '\f and \w scans'
_diffrn_radiation_type MoK\a
_diffrn_radiation_wavelength 0.71073
_diffrn_reflns_av_R_equivalents 0.0743
_diffrn_reflns_av_unetI/netI 0.0230
_diffrn_reflns_Laue_measured_fraction_full 1.000
_diffrn_reflns_Laue_measured_fraction_max 0.999
_diffrn_reflns_limit_h_max 20
_diffrn_reflns_limit_h_min -20
_diffrn_reflns_limit_k_max 9
_diffrn_reflns_limit_k_min -9
_diffrn_reflns_limit_l_max 20
_diffrn_reflns_limit_l_min -20
_diffrn_reflns_number 83107
_diffrn_reflns_point_group_measured_fraction_full 1.000
_diffrn_reflns_point_group_measured_fraction_max 0.999
_diffrn_reflns_theta_full 25.242
_diffrn_reflns_theta_max 27.132
_diffrn_reflns_theta_min 2.046
_exptl_absorpt_coefficient_mu 1.705
_exptl_absorpt_correction_type multi-scan
_exptl_absorpt_process_details SADABS
_exptl_crystal_colour Red
_exptl_crystal_density_diffrn 1.696
_exptl_crystal_description Block
_exptl_crystal_F_000 948
_exptl_crystal_size_max 0.5
_exptl_crystal_size_mid 0.5
_exptl_crystal_size_min 0.5
_exptl_transmission_factor_max 0.7455
_exptl_transmission_factor_min 0.7035
_refine_diff_density_max 0.283
_refine_diff_density_min -0.368
_refine_diff_density_rms 0.060
_refine_ls_extinction_method none
_refine_ls_goodness_of_fit_ref 1.037
_refine_ls_hydrogen_treatment constr
_refine_ls_matrix_type full
_refine_ls_number_parameters 157
_refine_ls_number_reflns 4099
_refine_ls_number_restraints 0
_refine_ls_restrained_S_all 1.037
_refine_ls_R_factor_all 0.0410
_refine_ls_R_factor_gt 0.0251
_refine_ls_shift/su_max 0.001
_refine_ls_shift/su_mean 0.000
_refine_ls_structure_factor_coef Fsqd
_refine_ls_weighting_details 'w=1/[\s^2^(Fo^2^)+(0.0140P)^2^+1.4313P] where P=(Fo^2^+2Fc^2^)/3'
_refine_ls_weighting_scheme calc
_refine_ls_wR_factor_gt 0.0496
_refine_ls_wR_factor_ref 0.0540
_reflns_Friedel_coverage 0.000
_reflns_number_gt 3084
_reflns_number_total 4099
_reflns_threshold_expression 'I > 2\s(I)'
_cod_data_source_file d3sc00132f2.cif
_cod_data_source_block (MA)4MoCl7
_cod_depositor_comments 'Adding full bibliography for 1568613--1568617.cif.'
_cod_original_sg_symbol_H-M 'P 2/n'
_cod_database_code 1568617
_shelx_shelxl_version_number 2018/3
_shelx_space_group_comment
;
The symmetry employed for this shelxl refinement is uniquely defined
by the following loop, which should always be used as a source of
symmetry information in preference to the above space-group names.
They are only intended as comments.
;

loop_
_space_group_symop_operation_xyz
'x, y, z'
'-x+1/2, y, -z+1/2'
'-x, -y, -z'
'x-1/2, -y, z-1/2'

loop_
_atom_site_label
_atom_site_type_symbol
_atom_site_fract_x
_atom_site_fract_y
_atom_site_fract_z
_atom_site_U_iso_or_equiv
_atom_site_adp_type
_atom_site_occupancy
_atom_site_site_symmetry_order
_atom_site_calc_flag
_atom_site_refinement_flags_posn
_atom_site_refinement_flags_adp
_atom_site_refinement_flags_occupancy
_atom_site_disorder_assembly
_atom_site_disorder_group
Mo1 Mo 0.500000 1.000000 0.500000 0.02341(7) Uani 1 2 d S . P . .
Mo2 Mo 0.000000 0.000000 0.500000 0.02343(7) Uani 1 2 d S . P . .
Cl1 Cl -0.02732(4) 0.21855(9) 0.60537(4) 0.03932(16) Uani 1 1 d . . . . .
Cl2 Cl -0.01308(4) -0.25107(9) 0.59571(4) 0.03827(15) Uani 1 1 d . . . . .
Cl3 Cl 0.15439(4) 0.01517(10) 0.56307(4) 0.03906(15) Uani 1 1 d . . . . .
Cl4 Cl 0.56475(4) 0.98764(10) 0.65338(4) 0.04019(16) Uani 1 1 d . . . . .
Cl5 Cl 0.60227(4) 0.77347(10) 0.47339(4) 0.04146(17) Uani 1 1 d . . . . .
Cl6 Cl 0.40122(4) 0.75550(9) 0.51560(4) 0.04063(16) Uani 1 1 d . . . . .
Cl7 Cl 0.250000 0.62081(18) 0.250000 0.0630(3) Uani 1 2 d S T P . .
Cl8 Cl 0.250000 0.38043(18) 0.750000 0.0657(3) Uani 1 2 d S T P . .
N1 N 0.13894(14) 0.4799(3) 0.56544(15) 0.0458(6) Uani 1 1 d . . . . .
H1A H 0.160297 0.453764 0.620205 0.069 Uiso 1 1 calc R U . . .
H1B H 0.108721 0.385554 0.539841 0.069 Uiso 1 1 calc R U . . .
H1C H 0.105136 0.577049 0.561303 0.069 Uiso 1 1 calc R U . . .
N2 N 0.43242(16) 0.4970(3) 0.36017(14) 0.0510(6) Uani 1 1 d . . . . .
H2A H 0.452715 0.583625 0.398146 0.076 Uiso 1 1 calc R U . . .
H2B H 0.439947 0.388818 0.385616 0.076 Uiso 1 1 calc R U . . .
H2C H 0.376816 0.515566 0.338417 0.076 Uiso 1 1 calc R U . . .
N4 N 0.11440(19) 1.0716(5) 0.77655(17) 0.0710(9) Uani 1 1 d . . . . .
H4A H 0.094493 1.099257 0.822044 0.107 Uiso 1 1 calc R U . . .
H4B H 0.072255 1.080512 0.729740 0.107 Uiso 1 1 calc R U . . .
H4C H 0.156258 1.148333 0.772905 0.107 Uiso 1 1 calc R U . . .
N3 N 0.22753(18) -0.0635(4) 0.38795(18) 0.0658(8) Uani 1 1 d . . . . .
H3A H 0.275562 -0.065510 0.428906 0.099 Uiso 1 1 calc R U . . .
H3B H 0.232344 -0.139979 0.346535 0.099 Uiso 1 1 calc R U . . .
H3C H 0.183708 -0.097175 0.409468 0.099 Uiso 1 1 calc R U . . .
C3 C 0.2129(2) 0.1190(5) 0.35370(19) 0.0577(9) Uani 1 1 d . . . . .
H3D H 0.205970 0.200834 0.397994 0.087 Uiso 1 1 calc R U . . .
H3E H 0.161976 0.120337 0.308377 0.087 Uiso 1 1 calc R U . . .
H3F H 0.260909 0.156649 0.332026 0.087 Uiso 1 1 calc R U . . .
C4 C 0.1474(2) 0.8865(5) 0.78465(19) 0.0614(9) Uani 1 1 d . . . . .
H4D H 0.198356 0.881283 0.829781 0.092 Uiso 1 1 calc R U . . .
H4E H 0.160527 0.849977 0.732010 0.092 Uiso 1 1 calc R U . . .
H4F H 0.105018 0.806079 0.797503 0.092 Uiso 1 1 calc R U . . .
C1 C 0.2087(2) 0.5179(5) 0.5245(2) 0.0613(9) Uani 1 1 d . . . . .
H1D H 0.241276 0.619812 0.552005 0.092 Uiso 1 1 calc R U . . .
H1E H 0.185710 0.545885 0.465364 0.092 Uiso 1 1 calc R U . . .
H1F H 0.245263 0.413194 0.529012 0.092 Uiso 1 1 calc R U . . .
C2 C 0.4775(2) 0.5021(5) 0.29256(19) 0.0627(9) Uani 1 1 d . . . . .
H2D H 0.464768 0.614115 0.261488 0.094 Uiso 1 1 calc R U . . .
H2E H 0.459657 0.401396 0.254648 0.094 Uiso 1 1 calc R U . . .
H2F H 0.538009 0.494320 0.316615 0.094 Uiso 1 1 calc R U . . .

loop_
_atom_site_aniso_label
_atom_site_aniso_U_11
_atom_site_aniso_U_22
_atom_site_aniso_U_33
_atom_site_aniso_U_23
_atom_site_aniso_U_13
_atom_site_aniso_U_12
Mo1 0.02229(14) 0.02393(15) 0.02400(13) 0.00037(12) 0.00542(10) 0.00130(13)
Mo2 0.02451(14) 0.02413(15) 0.02166(13) 0.00011(12) 0.00543(10) 0.00241(13)
Cl1 0.0447(4) 0.0396(4) 0.0353(3) -0.0115(3) 0.0128(3) 0.0035(3)
Cl2 0.0426(4) 0.0364(4) 0.0363(3) 0.0111(3) 0.0104(3) 0.0002(3)
Cl3 0.0265(3) 0.0511(4) 0.0368(3) 0.0007(3) 0.0020(2) 0.0015(3)
Cl4 0.0373(3) 0.0554(4) 0.0254(3) 0.0013(3) 0.0024(2) 0.0034(3)
Cl5 0.0386(4) 0.0420(4) 0.0446(4) -0.0032(3) 0.0113(3) 0.0158(3)
Cl6 0.0390(4) 0.0388(4) 0.0449(4) 0.0029(3) 0.0115(3) -0.0112(3)
Cl7 0.0462(7) 0.0609(8) 0.0719(8) 0.000 -0.0059(6) 0.000
Cl8 0.0781(9) 0.0642(8) 0.0444(6) 0.000 -0.0067(6) 0.000
N1 0.0364(13) 0.0464(15) 0.0532(14) -0.0036(12) 0.0079(11) 0.0000(11)
N2 0.0597(16) 0.0527(16) 0.0386(12) 0.0057(12) 0.0077(11) 0.0131(14)
N4 0.0627(19) 0.097(3) 0.0603(18) 0.0128(17) 0.0286(15) 0.0081(18)
N3 0.0536(17) 0.085(2) 0.0646(18) 0.0039(16) 0.0261(14) 0.0094(16)
C3 0.049(2) 0.077(3) 0.0457(17) -0.0024(17) 0.0091(15) 0.0099(18)
C4 0.055(2) 0.079(3) 0.0494(19) 0.0069(18) 0.0116(16) -0.0117(19)
C1 0.0470(18) 0.059(2) 0.081(2) 0.0076(19) 0.0230(17) 0.0011(17)
C2 0.076(2) 0.068(2) 0.0491(17) 0.0009(17) 0.0237(17) 0.005(2)

loop_
_atom_type_symbol
_atom_type_description
_atom_type_scat_dispersion_real
_atom_type_scat_dispersion_imag
_atom_type_scat_source
C C 0.0033 0.0016 'International Tables Vol C Tables 4.2.6.8 and 6.1.1.4'
H H 0.0000 0.0000 'International Tables Vol C Tables 4.2.6.8 and 6.1.1.4'
Cl Cl 0.1484 0.1585 'International Tables Vol C Tables 4.2.6.8 and 6.1.1.4'
Mo Mo -1.6832 0.6857 'International Tables Vol C Tables 4.2.6.8 and 6.1.1.4'
N N 0.0061 0.0033 'International Tables Vol C Tables 4.2.6.8 and 6.1.1.4'

loop_
_geom_angle_atom_site_label_1
_geom_angle_atom_site_label_2
_geom_angle_atom_site_label_3
_geom_angle
_geom_angle_site_symmetry_1
_geom_angle_site_symmetry_3
_geom_angle_publ_flag
Cl5 Mo1 Cl5 180.0 3_676 . ?
Cl5 Mo1 Cl6 90.17(2) 3_676 . ?
Cl5 Mo1 Cl6 89.83(2) . . ?
Cl5 Mo1 Cl6 89.83(2) 3_676 3_676 ?
Cl5 Mo1 Cl6 90.17(2) . 3_676 ?
Cl6 Mo1 Cl6 180.0 . 3_676 ?
Cl5 Mo1 Cl4 90.50(2) 3_676 3_676 ?
Cl5 Mo1 Cl4 89.50(2) . 3_676 ?
Cl6 Mo1 Cl4 89.96(2) . 3_676 ?
Cl6 Mo1 Cl4 90.04(2) 3_676 3_676 ?
Cl5 Mo1 Cl4 89.50(2) 3_676 . ?
Cl5 Mo1 Cl4 90.50(2) . . ?
Cl6 Mo1 Cl4 90.04(2) . . ?
Cl6 Mo1 Cl4 89.96(2) 3_676 . ?
Cl4 Mo1 Cl4 180.00(3) 3_676 . ?
Cl2 Mo2 Cl2 180.0 . 3_556 ?
Cl2 Mo2 Cl1 89.96(2) . 3_556 ?
Cl2 Mo2 Cl1 90.04(2) 3_556 3_556 ?
Cl2 Mo2 Cl1 90.04(2) . . ?
Cl2 Mo2 Cl1 89.96(2) 3_556 . ?
Cl1 Mo2 Cl1 180.00(3) 3_556 . ?
Cl2 Mo2 Cl3 89.93(2) . 3_556 ?
Cl2 Mo2 Cl3 90.07(2) 3_556 3_556 ?
Cl1 Mo2 Cl3 90.64(2) 3_556 3_556 ?
Cl1 Mo2 Cl3 89.36(2) . 3_556 ?
Cl2 Mo2 Cl3 90.07(2) . . ?
Cl2 Mo2 Cl3 89.93(2) 3_556 . ?
Cl1 Mo2 Cl3 89.36(2) 3_556 . ?
Cl1 Mo2 Cl3 90.64(2) . . ?
Cl3 Mo2 Cl3 180.000(12) 3_556 . ?
C1 N1 H1A 109.5 . . ?
C1 N1 H1B 109.5 . . ?
H1A N1 H1B 109.5 . . ?
C1 N1 H1C 109.5 . . ?
H1A N1 H1C 109.5 . . ?
H1B N1 H1C 109.5 . . ?
C2 N2 H2A 109.5 . . ?
C2 N2 H2B 109.5 . . ?
H2A N2 H2B 109.5 . . ?
C2 N2 H2C 109.5 . . ?
H2A N2 H2C 109.5 . . ?
H2B N2 H2C 109.5 . . ?
C4 N4 H4A 109.5 . . ?
C4 N4 H4B 109.5 . . ?
H4A N4 H4B 109.5 . . ?
C4 N4 H4C 109.5 . . ?
H4A N4 H4C 109.5 . . ?
H4B N4 H4C 109.5 . . ?
C3 N3 H3A 109.5 . . ?
C3 N3 H3B 109.5 . . ?
H3A N3 H3B 109.5 . . ?
C3 N3 H3C 109.5 . . ?
H3A N3 H3C 109.5 . . ?
H3B N3 H3C 109.5 . . ?
N3 C3 H3D 109.5 . . ?
N3 C3 H3E 109.5 . . ?
H3D C3 H3E 109.5 . . ?
N3 C3 H3F 109.5 . . ?
H3D C3 H3F 109.5 . . ?
H3E C3 H3F 109.5 . . ?
N4 C4 H4D 109.5 . . ?
N4 C4 H4E 109.5 . . ?
H4D C4 H4E 109.5 . . ?
N4 C4 H4F 109.5 . . ?
H4D C4 H4F 109.5 . . ?
H4E C4 H4F 109.5 . . ?
N1 C1 H1D 109.5 . . ?
N1 C1 H1E 109.5 . . ?
H1D C1 H1E 109.5 . . ?
N1 C1 H1F 109.5 . . ?
H1D C1 H1F 109.5 . . ?
H1E C1 H1F 109.5 . . ?
N2 C2 H2D 109.5 . . ?
N2 C2 H2E 109.5 . . ?
H2D C2 H2E 109.5 . . ?
N2 C2 H2F 109.5 . . ?
H2D C2 H2F 109.5 . . ?
H2E C2 H2F 109.5 . . ?

loop_
_geom_bond_atom_site_label_1
_geom_bond_atom_site_label_2
_geom_bond_distance
_geom_bond_site_symmetry_2
_geom_bond_publ_flag
Mo1 Cl5 2.4466(6) 3_676 ?
Mo1 Cl5 2.4466(6) . ?
Mo1 Cl6 2.4488(6) . ?
Mo1 Cl6 2.4489(6) 3_676 ?
Mo1 Cl4 2.4490(6) 3_676 ?
Mo1 Cl4 2.4491(6) . ?
Mo2 Cl2 2.4459(6) . ?
Mo2 Cl2 2.4459(6) 3_556 ?
Mo2 Cl1 2.4514(6) 3_556 ?
Mo2 Cl1 2.4515(6) . ?
Mo2 Cl3 2.4519(6) 3_556 ?
Mo2 Cl3 2.4520(6) . ?
N1 C1 1.456(4) . ?
N1 H1A 0.8900 . ?
N1 H1B 0.8900 . ?
N1 H1C 0.8900 . ?
N2 C2 1.444(4) . ?
N2 H2A 0.8900 . ?
N2 H2B 0.8900 . ?
N2 H2C 0.8900 . ?
N4 C4 1.454(5) . ?
N4 H4A 0.8900 . ?
N4 H4B 0.8900 . ?
N4 H4C 0.8900 . ?
N3 C3 1.448(4) . ?
N3 H3A 0.8900 . ?
N3 H3B 0.8900 . ?
N3 H3C 0.8900 . ?
C3 H3D 0.9600 . ?
C3 H3E 0.9600 . ?
C3 H3F 0.9600 . ?
C4 H4D 0.9600 . ?
C4 H4E 0.9600 . ?
C4 H4F 0.9600 . ?
C1 H1D 0.9600 . ?
C1 H1E 0.9600 . ?
C1 H1F 0.9600 . ?
C2 H2D 0.9600 . ?
C2 H2E 0.9600 . ?
C2 H2F 0.9600 . ?
